data_1555901
loop_
_publ_author_name
'Kanno, Ken-Ichiro'
'Igarashi, Eri'
'Mizukami, Yuki'
'Nakajima, Kiyohiko'
'Song, Zhiyi'
'Takahashi, Tamotsu'

_publ_section_title
;
 Formation of Seven-Membered Carbocycles via 7-endo Mode Cyclization of
 Lithioheptatrienes.
;
_journal_issue 24
_journal_name_full 'Organic letters'
_journal_page_first 6217
_journal_page_last 6219
_journal_paper_doi 10.1021/acs.orglett.6b02956
_journal_volume 18
_journal_year 2016
_chemical_formula_moiety 'C30 H32'
_chemical_formula_sum 'C30 H32'
_chemical_formula_weight 392.56
_space_group_IT_number 2
_space_group_name_Hall '-P 1'
_space_group_name_H-M_alt 'P -1'
_symmetry_cell_setting triclinic
_symmetry_Int_Tables_number 2
_symmetry_space_group_name_Hall '-P 1'
_symmetry_space_group_name_H-M 'P -1'
_atom_sites_solution_hydrogens geom
_atom_sites_solution_primary direct
_atom_sites_solution_secondary difmap
_audit_creation_method SHELXL-97
_cell_angle_alpha 74.745(2)
_cell_angle_beta 85.237(2)
_cell_angle_gamma 87.353(2)
_cell_formula_units_Z 2
_cell_length_a 8.9306(5)
_cell_length_b 9.8068(5)
_cell_length_c 14.0936(8)
_cell_measurement_reflns_used 10856
_cell_measurement_temperature 298
_cell_measurement_theta_max 27.5
_cell_measurement_theta_min 3.0
_cell_volume 1186.34(11)
_computing_cell_refinement CrystalClear
_computing_data_collection CrystalClear
_computing_data_reduction CrystalClear
_computing_molecular_graphics 'CrystalStructure 3.8'
_computing_publication_material 'CrystalStructure 3.8'
_computing_structure_refinement SHELXL-97
_computing_structure_solution SHELXS-97
_diffrn_ambient_temperature 298
_diffrn_detector_area_resol_mean 6.85
_diffrn_measured_fraction_theta_full 0.995
_diffrn_measured_fraction_theta_max 0.995
_diffrn_measurement_device_type 'Rigaku SCXmini'
_diffrn_measurement_method \w
_diffrn_radiation_monochromator graphite
_diffrn_radiation_source 'sealed tube'
_diffrn_radiation_type MoK\a
_diffrn_radiation_wavelength 0.71075
_diffrn_reflns_av_R_equivalents 0.0257
_diffrn_reflns_av_sigmaI/netI 0.0304
_diffrn_reflns_limit_h_max 11
_diffrn_reflns_limit_h_min -11
_diffrn_reflns_limit_k_max 12
_diffrn_reflns_limit_k_min -12
_diffrn_reflns_limit_l_max 18
_diffrn_reflns_limit_l_min -18
_diffrn_reflns_number 12496
_diffrn_reflns_theta_full 27.48
_diffrn_reflns_theta_max 27.48
_diffrn_reflns_theta_min 3.00
_exptl_absorpt_coefficient_mu 0.062
_exptl_absorpt_correction_T_max 0.9818
_exptl_absorpt_correction_T_min 0.9758
_exptl_absorpt_correction_type numerical
_exptl_absorpt_process_details
;
    Higashi, T. (1999). Program for Absorption Correction.
    Rigaku Corporation, Tokyo, Japan.
;
_exptl_crystal_colour colorless
_exptl_crystal_density_diffrn 1.099
_exptl_crystal_density_method 'not measured'
_exptl_crystal_description prism
_exptl_crystal_F_000 424
_exptl_crystal_size_max 0.40
_exptl_crystal_size_mid 0.30
_exptl_crystal_size_min 0.30
_refine_diff_density_max 0.161
_refine_diff_density_min -0.143
_refine_diff_density_rms 0.026
_refine_ls_extinction_coef 0.030(4)
_refine_ls_extinction_expression Fc^*^=kFc[1+0.001xFc^2^\l^3^/sin(2\q)]^-1/4^
_refine_ls_extinction_method SHELXL
_refine_ls_goodness_of_fit_ref 1.047
_refine_ls_hydrogen_treatment refall
_refine_ls_matrix_type full
_refine_ls_number_parameters 401
_refine_ls_number_reflns 5427
_refine_ls_number_restraints 0
_refine_ls_restrained_S_all 1.047
_refine_ls_R_factor_all 0.0713
_refine_ls_R_factor_gt 0.0504
_refine_ls_shift/su_max 0.001
_refine_ls_shift/su_mean 0.000
_refine_ls_structure_factor_coef Fsqd
_refine_ls_weighting_details 'calc w=1/[\s^2^(Fo^2^)+(0.0492P)^2^+0.1961P] where P=(Fo^2^+2Fc^2^)/3'
_refine_ls_weighting_scheme calc
_refine_ls_wR_factor_gt 0.1173
_refine_ls_wR_factor_ref 0.1293
_reflns_number_gt 4015
_reflns_number_total 5427
_reflns_threshold_expression >2sigma(I)
_cod_data_source_file ol6b02956_si_003.cif
_cod_data_source_block TT0156
_cod_database_code 1555901

loop_
_symmetry_equiv_pos_as_xyz
'x, y, z'
'-x, -y, -z'

loop_
_atom_site_label
_atom_site_type_symbol
_atom_site_fract_x
_atom_site_fract_y
_atom_site_fract_z
_atom_site_U_iso_or_equiv
_atom_site_adp_type
_atom_site_occupancy
_atom_site_symmetry_multiplicity
_atom_site_calc_flag
C1 C 0.93984(15) 0.19625(14) 0.21487(9) 0.0451(3) Uani 1 1 d
C2 C 0.83760(15) 0.10518(13) 0.26970(9) 0.0435(3) Uani 1 1 d
C3 C 0.79397(15) -0.01966(13) 0.23657(9) 0.0441(3) Uani 1 1 d
C4 C 0.76411(16) -0.00167(15) 0.14264(10) 0.0495(3) Uani 1 1 d
C5 C 0.76828(17) 0.13782(15) 0.06514(10) 0.0486(3) Uani 1 1 d
C6 C 0.92997(17) 0.18871(17) 0.03605(10) 0.0524(4) Uani 1 1 d
C7 C 1.02536(15) 0.16054(16) 0.12563(10) 0.0483(3) Uani 1 1 d
C8 C 0.9648(2) 0.33836(16) 0.23352(12) 0.0581(4) Uani 1 1 d
C9 C 0.8964(3) 0.4610(2) 0.15822(18) 0.0803(6) Uani 1 1 d
C10 C 0.75094(16) 0.13012(13) 0.35945(10) 0.0468(3) Uani 1 1 d
C11 C 0.8219(2) 0.13734(18) 0.44220(11) 0.0610(4) Uani 1 1 d
C12 C 0.7408(3) 0.1629(2) 0.52373(14) 0.0810(6) Uani 1 1 d
C13 C 0.5889(3) 0.1820(2) 0.52432(19) 0.0923(7) Uani 1 1 d
C14 C 0.5158(3) 0.1739(2) 0.4444(2) 0.0902(7) Uani 1 1 d
C15 C 0.59613(19) 0.14671(18) 0.36189(14) 0.0655(4) Uani 1 1 d
C16 C 0.78748(15) -0.16173(14) 0.30873(9) 0.0449(3) Uani 1 1 d
C17 C 0.87550(18) -0.19342(16) 0.38888(11) 0.0550(4) Uani 1 1 d
C18 C 0.8736(2) -0.32591(18) 0.45540(13) 0.0680(5) Uani 1 1 d
C19 C 0.7847(2) -0.42923(17) 0.44238(13) 0.0683(5) Uani 1 1 d
C20 C 0.6963(2) -0.40044(17) 0.36388(12) 0.0650(4) Uani 1 1 d
C21 C 0.69694(19) -0.26808(15) 0.29768(11) 0.0552(4) Uani 1 1 d
C22 C 0.6862(2) 0.12616(18) -0.02433(12) 0.0610(4) Uani 1 1 d
C23 C 0.67989(18) 0.25819(16) -0.10753(11) 0.0563(4) Uani 1 1 d
C24 C 0.7784(2) 0.2759(2) -0.19093(12) 0.0714(5) Uani 1 1 d
C25 C 0.7731(3) 0.3953(2) -0.26887(14) 0.0856(6) Uani 1 1 d
C26 C 0.6683(3) 0.4988(2) -0.26525(18) 0.0901(7) Uani 1 1 d
C27 C 0.5699(3) 0.4861(2) -0.1846(2) 0.0935(7) Uani 1 1 d
C28 C 0.5752(2) 0.3656(2) -0.10494(17) 0.0780(5) Uani 1 1 d
C29 C 1.18179(18) 0.22458(19) 0.09784(13) 0.0603(4) Uani 1 1 d
C30 C 1.2939(2) 0.1617(3) 0.17381(17) 0.0760(5) Uani 1 1 d
H1 H 0.7373(16) -0.0835(16) 0.1200(10) 0.054(4) Uiso 1 1 d
H2 H 0.7135(15) 0.2083(15) 0.0935(10) 0.044(4) Uiso 1 1 d
H3 H 0.9262(17) 0.2904(18) 0.0015(11) 0.059(4) Uiso 1 1 d
H4 H 0.9810(18) 0.1393(17) -0.0137(12) 0.062(4) Uiso 1 1 d
H5 H 1.0450(15) 0.0559(15) 0.1456(10) 0.045(4) Uiso 1 1 d
H6 H 0.9213(19) 0.3414(17) 0.2999(13) 0.070(5) Uiso 1 1 d
H7 H 1.072(2) 0.3555(19) 0.2320(13) 0.075(5) Uiso 1 1 d
H8 H 0.911(2) 0.554(3) 0.1718(15) 0.103(7) Uiso 1 1 d
H9 H 0.789(3) 0.447(3) 0.1599(18) 0.123(9) Uiso 1 1 d
H10 H 0.947(3) 0.467(3) 0.088(2) 0.144(10) Uiso 1 1 d
H11 H 0.932(2) 0.1212(19) 0.4419(13) 0.079(5) Uiso 1 1 d
H12 H 0.795(2) 0.168(2) 0.5856(17) 0.111(7) Uiso 1 1 d
H13 H 0.531(3) 0.199(3) 0.5827(19) 0.129(8) Uiso 1 1 d
H14 H 0.412(3) 0.182(2) 0.4392(15) 0.100(7) Uiso 1 1 d
H15 H 0.545(2) 0.1360(18) 0.3048(13) 0.074(5) Uiso 1 1 d
H16 H 0.9390(19) -0.1234(18) 0.3986(11) 0.064(5) Uiso 1 1 d
H17 H 0.938(2) -0.343(2) 0.5113(15) 0.086(6) Uiso 1 1 d
H18 H 0.784(2) -0.523(2) 0.4908(14) 0.084(5) Uiso 1 1 d
H19 H 0.630(2) -0.471(2) 0.3526(13) 0.080(5) Uiso 1 1 d
H20 H 0.6317(18) -0.2465(17) 0.2451(12) 0.064(5) Uiso 1 1 d
H21 H 0.584(2) 0.0978(19) 0.0003(13) 0.074(5) Uiso 1 1 d
H22 H 0.7363(19) 0.051(2) -0.0490(13) 0.072(5) Uiso 1 1 d
H23 H 0.855(2) 0.200(2) -0.1928(14) 0.093(6) Uiso 1 1 d
H24 H 0.846(3) 0.405(3) -0.3314(19) 0.123(8) Uiso 1 1 d
H25 H 0.660(2) 0.582(2) -0.3241(17) 0.104(7) Uiso 1 1 d
H26 H 0.496(3) 0.552(3) -0.175(2) 0.134(10) Uiso 1 1 d
H27 H 0.508(2) 0.356(2) -0.0463(16) 0.094(7) Uiso 1 1 d
H28 H 1.1740(18) 0.331(2) 0.0858(12) 0.068(5) Uiso 1 1 d
H29 H 1.2219(18) 0.2043(17) 0.0322(13) 0.067(5) Uiso 1 1 d
H30 H 1.393(3) 0.204(2) 0.1547(15) 0.102(7) Uiso 1 1 d
H31 H 1.260(2) 0.177(2) 0.2372(16) 0.083(6) Uiso 1 1 d
H32 H 1.305(2) 0.056(3) 0.1853(16) 0.107(7) Uiso 1 1 d

loop_
_atom_site_aniso_label
_atom_site_aniso_U_11
_atom_site_aniso_U_22
_atom_site_aniso_U_33
_atom_site_aniso_U_23
_atom_site_aniso_U_13
_atom_site_aniso_U_12
C1 0.0490(7) 0.0446(7) 0.0425(7) -0.0106(5) -0.0065(6) -0.0062(6)
C2 0.0496(7) 0.0414(7) 0.0392(7) -0.0082(5) -0.0072(5) -0.0040(6)
C3 0.0477(7) 0.0421(7) 0.0417(7) -0.0088(5) -0.0026(5) -0.0074(6)
C4 0.0584(8) 0.0464(7) 0.0441(7) -0.0103(6) -0.0050(6) -0.0127(6)
C5 0.0581(8) 0.0473(8) 0.0402(7) -0.0080(6) -0.0079(6) -0.0105(6)
C6 0.0594(9) 0.0549(9) 0.0410(7) -0.0080(7) -0.0018(6) -0.0107(7)
C7 0.0495(8) 0.0491(8) 0.0460(7) -0.0110(6) -0.0013(6) -0.0084(6)
C8 0.0660(10) 0.0504(8) 0.0599(10) -0.0182(7) 0.0035(8) -0.0158(7)
C9 0.0985(16) 0.0497(10) 0.0894(15) -0.0151(9) 0.0022(12) -0.0010(10)
C10 0.0548(8) 0.0368(7) 0.0462(7) -0.0071(5) 0.0002(6) -0.0026(6)
C11 0.0696(11) 0.0668(10) 0.0509(9) -0.0233(7) 0.0017(7) -0.0097(8)
C12 0.1067(16) 0.0807(13) 0.0618(11) -0.0340(10) 0.0188(10) -0.0196(11)
C13 0.1182(19) 0.0701(12) 0.0852(15) -0.0286(11) 0.0413(14) -0.0068(12)
C14 0.0672(13) 0.0739(13) 0.1122(18) -0.0064(12) 0.0259(12) 0.0138(10)
C15 0.0594(10) 0.0587(10) 0.0691(11) -0.0031(8) -0.0002(8) 0.0055(7)
C16 0.0518(7) 0.0418(7) 0.0403(7) -0.0104(5) 0.0013(5) -0.0032(6)
C17 0.0640(9) 0.0469(8) 0.0529(8) -0.0086(6) -0.0112(7) -0.0033(7)
C18 0.0872(12) 0.0550(9) 0.0578(10) -0.0046(7) -0.0191(9) 0.0050(8)
C19 0.0939(13) 0.0416(8) 0.0614(10) -0.0012(7) -0.0012(9) 0.0002(8)
C20 0.0841(12) 0.0465(8) 0.0633(10) -0.0118(7) 0.0005(8) -0.0163(8)
C21 0.0676(9) 0.0485(8) 0.0493(8) -0.0105(6) -0.0047(7) -0.0106(7)
C22 0.0782(11) 0.0579(10) 0.0468(8) -0.0066(7) -0.0177(8) -0.0189(9)
C23 0.0667(9) 0.0562(9) 0.0474(8) -0.0093(6) -0.0197(7) -0.0133(7)
C24 0.0979(14) 0.0646(11) 0.0498(9) -0.0095(8) -0.0110(9) -0.0050(10)
C25 0.1189(17) 0.0796(13) 0.0525(11) -0.0022(9) -0.0140(11) -0.0172(13)
C26 0.1073(17) 0.0730(13) 0.0804(14) 0.0102(11) -0.0397(13) -0.0197(12)
C27 0.0798(14) 0.0686(13) 0.127(2) -0.0095(13) -0.0368(14) 0.0058(11)
C28 0.0662(11) 0.0787(13) 0.0865(14) -0.0147(10) -0.0091(10) -0.0073(10)
C29 0.0524(9) 0.0657(10) 0.0636(10) -0.0184(8) 0.0022(7) -0.0115(7)
C30 0.0545(10) 0.0938(15) 0.0880(14) -0.0357(12) -0.0122(9) -0.0056(10)

loop_
_atom_type_symbol
_atom_type_description
_atom_type_scat_dispersion_real
_atom_type_scat_dispersion_imag
_atom_type_scat_source
C C 0.0033 0.0016 'International Tables Vol C Tables 4.2.6.8 and 6.1.1.4'
H H 0.0000 0.0000 'International Tables Vol C Tables 4.2.6.8 and 6.1.1.4'

loop_
_geom_angle_atom_site_label_1
_geom_angle_atom_site_label_2
_geom_angle_atom_site_label_3
_geom_angle
C2 C1 C8 122.46(13)
C2 C1 C7 119.13(12)
C8 C1 C7 118.23(12)
C1 C2 C10 122.77(12)
C1 C2 C3 120.52(12)
C10 C2 C3 116.42(11)
C4 C3 C16 121.53(12)
C4 C3 C2 119.18(12)
C16 C3 C2 119.29(11)
C3 C4 C5 124.90(12)
C3 C4 H1 119.7(8)
C5 C4 H1 115.4(8)
C4 C5 C6 111.58(12)
C4 C5 C22 109.81(11)
C6 C5 C22 112.38(12)
C4 C5 H2 107.8(8)
C6 C5 H2 107.3(8)
C22 C5 H2 107.8(8)
C5 C6 C7 112.19(11)
C5 C6 H3 108.6(9)
C7 C6 H3 111.3(9)
C5 C6 H4 110.3(9)
C7 C6 H4 108.6(9)
H3 C6 H4 105.7(12)
C1 C7 C29 115.12(12)
C1 C7 C6 112.44(12)
C29 C7 C6 111.97(12)
C1 C7 H5 105.7(8)
C29 C7 H5 104.7(8)
C6 C7 H5 105.9(8)
C1 C8 C9 112.87(15)
C1 C8 H6 110.7(10)
C9 C8 H6 108.1(10)
C1 C8 H7 111.0(10)
C9 C8 H7 107.6(10)
H6 C8 H7 106.4(14)
C8 C9 H8 112.6(12)
C8 C9 H9 108.6(15)
H8 C9 H9 108.4(19)
C8 C9 H10 110.3(16)
H8 C9 H10 106(2)
H9 C9 H10 110(2)
C15 C10 C11 118.05(15)
C15 C10 C2 120.17(14)
C11 C10 C2 121.78(13)
C12 C11 C10 121.14(18)
C12 C11 H11 120.6(10)
C10 C11 H11 118.3(10)
C13 C12 C11 120.2(2)
C13 C12 H12 119.3(12)
C11 C12 H12 120.5(13)
C12 C13 C14 120.02(19)
C12 C13 H13 120.0(15)
C14 C13 H13 119.9(15)
C13 C14 C15 120.4(2)
C13 C14 H14 125.9(14)
C15 C14 H14 113.7(14)
C10 C15 C14 120.2(2)
C10 C15 H15 118.3(10)
C14 C15 H15 121.5(10)
C17 C16 C21 117.53(13)
C17 C16 C3 120.40(12)
C21 C16 C3 122.05(12)
C18 C17 C16 121.22(15)
C18 C17 H16 119.0(10)
C16 C17 H16 119.8(10)
C19 C18 C17 120.15(16)
C19 C18 H17 121.6(11)
C17 C18 H17 118.3(11)
C18 C19 C20 119.75(15)
C18 C19 H18 119.3(11)
C20 C19 H18 121.0(11)
C19 C20 C21 120.34(16)
C19 C20 H19 122.2(11)
C21 C20 H19 117.4(11)
C20 C21 C16 121.00(15)
C20 C21 H20 120.3(10)
C16 C21 H20 118.6(10)
C23 C22 C5 115.86(12)
C23 C22 H21 109.0(11)
C5 C22 H21 106.8(10)
C23 C22 H22 109.1(10)
C5 C22 H22 107.4(10)
H21 C22 H22 108.5(15)
C28 C23 C24 117.27(16)
C28 C23 C22 121.77(17)
C24 C23 C22 120.95(16)
C25 C24 C23 121.9(2)
C25 C24 H23 120.4(12)
C23 C24 H23 117.6(12)
C26 C25 C24 119.8(2)
C26 C25 H24 119.4(14)
C24 C25 H24 120.7(14)
C25 C26 C27 120.2(2)
C25 C26 H25 119.4(13)
C27 C26 H25 120.3(13)
C26 C27 C28 120.3(2)
C26 C27 H26 126.3(17)
C28 C27 H26 113.4(18)
C23 C28 C27 120.5(2)
C23 C28 H27 118.2(13)
C27 C28 H27 121.3(13)
C30 C29 C7 113.07(15)
C30 C29 H28 110.7(9)
C7 C29 H28 110.2(10)
C30 C29 H29 107.9(9)
C7 C29 H29 107.8(9)
H28 C29 H29 106.9(13)
C29 C30 H30 111.7(13)
C29 C30 H31 110.6(11)
H30 C30 H31 107.5(17)
C29 C30 H32 111.9(13)
H30 C30 H32 109.1(18)
H31 C30 H32 105.7(17)

loop_
_geom_bond_atom_site_label_1
_geom_bond_atom_site_label_2
_geom_bond_distance
C1 C2 1.3504(18)
C1 C8 1.5141(19)
C1 C7 1.5282(19)
C2 C10 1.4971(18)
C2 C3 1.4980(18)
C3 C4 1.3364(18)
C3 C16 1.4936(18)
C4 C5 1.5091(19)
C4 H1 0.984(15)
C5 C6 1.537(2)
C5 C22 1.5419(19)
C5 H2 0.979(14)
C6 C7 1.5393(19)
C6 H3 0.988(16)
C6 H4 1.019(17)
C7 C29 1.536(2)
C7 H5 1.001(14)
C8 C9 1.522(3)
C8 H6 0.990(17)
C8 H7 0.979(19)
C9 H8 1.00(2)
C9 H9 0.97(3)
C9 H10 1.04(3)
C10 C15 1.383(2)
C10 C11 1.392(2)
C11 C12 1.380(2)
C11 H11 0.992(19)
C12 C13 1.360(3)
C12 H12 1.05(2)
C13 C14 1.369(3)
C13 H13 0.98(3)
C14 C15 1.395(3)
C14 H14 0.94(2)
C15 H15 0.989(18)
C16 C17 1.389(2)
C16 C21 1.3964(19)
C17 C18 1.388(2)
C17 H16 0.954(17)
C18 C19 1.374(2)
C18 H17 0.99(2)
C19 C20 1.374(2)
C19 H18 0.989(19)
C20 C21 1.385(2)
C20 H19 0.978(19)
C21 H20 0.955(17)
C22 C23 1.503(2)
C22 H21 0.975(19)
C22 H22 0.973(19)
C23 C28 1.381(3)
C23 C24 1.386(2)
C24 C25 1.381(3)
C24 H23 1.00(2)
C25 C26 1.356(3)
C25 H24 1.04(3)
C26 C27 1.360(4)
C26 H25 1.00(2)
C27 C28 1.402(3)
C27 H26 0.93(3)
C28 H27 0.97(2)
C29 C30 1.517(3)
C29 H28 1.015(18)
C29 H29 1.029(17)
C30 H30 0.98(2)
C30 H31 0.97(2)
C30 H32 1.00(2)

loop_
_geom_torsion_atom_site_label_1
_geom_torsion_atom_site_label_2
_geom_torsion_atom_site_label_3
_geom_torsion_atom_site_label_4
_geom_torsion
C8 C1 C2 C10 -6.1(2)
C7 C1 C2 C10 178.74(12)
C8 C1 C2 C3 167.35(13)
C7 C1 C2 C3 -7.78(19)
C1 C2 C3 C4 -45.58(19)
C10 C2 C3 C4 128.30(14)
C1 C2 C3 C16 133.34(14)
C10 C2 C3 C16 -52.77(16)
C16 C3 C4 C5 -179.93(13)
C2 C3 C4 C5 -1.0(2)
C3 C4 C5 C6 70.49(19)
C3 C4 C5 C22 -164.22(15)
C4 C5 C6 C7 -39.91(17)
C22 C5 C6 C7 -163.76(13)
C2 C1 C7 C29 -152.51(14)
C8 C1 C7 C29 32.16(18)
C2 C1 C7 C6 77.64(16)
C8 C1 C7 C6 -97.69(15)
C5 C6 C7 C1 -42.90(17)
C5 C6 C7 C29 -174.35(13)
C2 C1 C8 C9 -104.42(18)
C7 C1 C8 C9 70.8(2)
C1 C2 C10 C15 117.14(16)
C3 C2 C10 C15 -56.59(17)
C1 C2 C10 C11 -62.88(19)
C3 C2 C10 C11 123.39(14)
C15 C10 C11 C12 -1.2(2)
C2 C10 C11 C12 178.83(15)
C10 C11 C12 C13 -0.2(3)
C11 C12 C13 C14 0.9(3)
C12 C13 C14 C15 -0.2(3)
C11 C10 C15 C14 1.8(2)
C2 C10 C15 C14 -178.19(15)
C13 C14 C15 C10 -1.2(3)
C4 C3 C16 C17 152.32(14)
C2 C3 C16 C17 -26.59(19)
C4 C3 C16 C21 -26.2(2)
C2 C3 C16 C21 154.94(13)
C21 C16 C17 C18 0.1(2)
C3 C16 C17 C18 -178.47(14)
C16 C17 C18 C19 0.6(3)
C17 C18 C19 C20 -0.8(3)
C18 C19 C20 C21 0.3(3)
C19 C20 C21 C16 0.4(3)
C17 C16 C21 C20 -0.6(2)
C3 C16 C21 C20 177.96(14)
C4 C5 C22 C23 179.42(15)
C6 C5 C22 C23 -55.8(2)
C5 C22 C23 C28 -81.0(2)
C5 C22 C23 C24 99.94(19)
C28 C23 C24 C25 -0.2(3)
C22 C23 C24 C25 178.96(16)
C23 C24 C25 C26 -0.5(3)
C24 C25 C26 C27 0.9(3)
C25 C26 C27 C28 -0.5(3)
C24 C23 C28 C27 0.6(3)
C22 C23 C28 C27 -178.54(17)
C26 C27 C28 C23 -0.3(3)
C1 C7 C29 C30 68.08(19)
C6 C7 C29 C30 -161.85(15)
